data_7114863
loop_
_publ_author_name
'Caira, Mino R.'
'Roex, Tanya le'
'Nassimbeni, Luigi R.'

_publ_section_title
;
 Tunable clathrates
;
_journal_issue 20
_journal_name_full 'Chemical Communications'
_journal_page_first 2128
_journal_paper_doi 10.1039/b106080p
_journal_year 2001
_chemical_formula_moiety 'C34 H36 O2.4(C2 H6 O S) '
_chemical_formula_sum 'C42 H60 O6 S4'
_chemical_formula_weight 789.14
_chemical_melting_point 279.0(10)
_chemical_name_common none
_chemical_name_systematic
; 
trans-9,10-dihydroxy-9,10-di-p-tert-butlyphenyl-9,10-dihydroanthracene.
4(dimethyl sulfoxide) clathrate
;
_space_group_IT_number 2
_symmetry_cell_setting triclinic
_symmetry_space_group_name_Hall '-P 1'
_symmetry_space_group_name_H-M 'P -1'
_atom_sites_solution_hydrogens geom
_atom_sites_solution_primary direct
_atom_sites_solution_secondary difmap
_audit_creation_method SHELXL-97
_cell_angle_alpha 72.87(3)
_cell_angle_beta 80.07(3)
_cell_angle_gamma 71.66(3)
_cell_formula_units_Z 1
_cell_length_a 9.0330(18)
_cell_length_b 9.1302(18)
_cell_length_c 14.404(3)
_cell_measurement_reflns_used 3823
_cell_measurement_temperature 293(2)
_cell_measurement_theta_max 25.37
_cell_measurement_theta_min 1.49
_cell_volume 1073.4(4)
_computing_cell_refinement 'Collect (Nonius, 2000)'
_computing_data_collection 'Collect (Nonius, 2000)'
_computing_data_reduction 'Collect (Nonius, 2000)'
_computing_molecular_graphics 'WebLab ViewerPro (1997)'
_computing_publication_material 'SHELXL-97 (Sheldrick, 1997)'
_computing_structure_refinement 'SHELXL-97 (Sheldrick, 1997)'
_computing_structure_solution 'SHELXS-86 (Sheldrick, 1990)'
_diffrn_ambient_temperature 293(2)
_diffrn_measured_fraction_theta_full 0.972
_diffrn_measured_fraction_theta_max 0.972
_diffrn_measurement_device_type 'Nonius Kappa CCD'
_diffrn_measurement_method 'Combination of phi and omega'
_diffrn_radiation_monochromator graphite
_diffrn_radiation_source 'fine-focus sealed tube'
_diffrn_radiation_type MoK\a
_diffrn_radiation_wavelength 0.71073
_diffrn_reflns_av_R_equivalents 0.0262
_diffrn_reflns_av_sigmaI/netI 0.0780
_diffrn_reflns_limit_h_max 10
_diffrn_reflns_limit_h_min -10
_diffrn_reflns_limit_k_max 10
_diffrn_reflns_limit_k_min -10
_diffrn_reflns_limit_l_max 17
_diffrn_reflns_limit_l_min -15
_diffrn_reflns_number 5632
_diffrn_reflns_theta_full 25.37
_diffrn_reflns_theta_max 25.37
_diffrn_reflns_theta_min 1.49
_exptl_absorpt_coefficient_mu 0.265
_exptl_absorpt_correction_type none
_exptl_crystal_colour colourless
_exptl_crystal_density_diffrn 1.221
_exptl_crystal_density_meas ?
_exptl_crystal_density_method 'not measured'
_exptl_crystal_description 'clear plates'
_exptl_crystal_F_000 424
_exptl_crystal_size_max 0.47
_exptl_crystal_size_mid 0.22
_exptl_crystal_size_min 0.13
_refine_diff_density_max 1.808
_refine_diff_density_min -1.127
_refine_diff_density_rms 0.124
_refine_ls_extinction_coef 0.005(8)
_refine_ls_extinction_expression Fc^*^=kFc[1+0.001xFc^2^\l^3^/sin(2\q)]^-1/4^
_refine_ls_extinction_method SHELXL
_refine_ls_goodness_of_fit_ref 2.224
_refine_ls_hydrogen_treatment mixed
_refine_ls_matrix_type full
_refine_ls_number_parameters 232
_refine_ls_number_reflns 3823
_refine_ls_number_restraints 13
_refine_ls_restrained_S_all 2.259
_refine_ls_R_factor_all 0.1863
_refine_ls_R_factor_gt 0.1283
_refine_ls_shift/su_max 0.707
_refine_ls_shift/su_mean 0.041
_refine_ls_structure_factor_coef Fsqd
_refine_ls_weighting_details 'calc w=1/[\s^2^(Fo^2^)+(0.1000P)^2^+0.0000P] where P=(Fo^2^+2Fc^2^)/3'
_refine_ls_weighting_scheme calc
_refine_ls_wR_factor_gt 0.3476
_refine_ls_wR_factor_ref 0.3691
_reflns_number_gt 2322
_reflns_number_total 3823
_reflns_threshold_expression >2sigma(I)
_cod_data_source_file b106080p.txt
_cod_data_source_block c:\struct~1\tbddmso\ddddmso
_cod_depositor_comments
;
The following automatic conversions were performed:

'_chemical_melting_point' value '278-280' was changed to '279.0(10)'
- the average value was taken and precision was estimated.

Automatic conversion script
Id: cif_fix_values 2281 2013-09-26 08:29:07Z andrius 

The following automatic conversions were performed:

'_exptl_crystal_density_meas' value 'not measured' was changed to '?'
- the value is perceived as not measured.

Automatic conversion script
Id: cif_fix_values 3008 2015-01-20 13:52:24Z robertas 
;
_cod_original_sg_symbol_H-M P-1
_cod_database_code 7114863

loop_
_symmetry_equiv_pos_as_xyz
'x, y, z'
'-x, -y, -z'

loop_
_atom_site_label
_atom_site_type_symbol
_atom_site_fract_x
_atom_site_fract_y
_atom_site_fract_z
_atom_site_U_iso_or_equiv
_atom_site_adp_type
_atom_site_occupancy
_atom_site_symmetry_multiplicity
_atom_site_calc_flag
_atom_site_refinement_flags
O1 O -0.2504(5) 0.2194(5) -0.0827(3) 0.0310(11) Uani 1 1 d D
C1 C -0.1542(7) 0.1355(7) -0.0031(4) 0.0255(14) Uani 1 1 d .
H1 H -0.258(14) 0.162(12) -0.130(6) 0.14(4) Uiso 1 1 d D
C2 C 0.0066(7) 0.1628(7) -0.0317(4) 0.0242(14) Uani 1 1 d .
C3 C 0.0155(8) 0.3224(7) -0.0623(4) 0.0311(16) Uani 1 1 d .
H3 H -0.0768 0.4053 -0.0670 0.037 Uiso 1 1 calc R
C4 C 0.1564(8) 0.3588(8) -0.0854(5) 0.0377(18) Uani 1 1 d .
H4 H 0.1588 0.4646 -0.1061 0.045 Uiso 1 1 calc R
C5 C 0.2950(8) 0.2358(8) -0.0773(5) 0.0363(17) Uani 1 1 d .
H5 H 0.3908 0.2590 -0.0908 0.044 Uiso 1 1 calc R
C6 C 0.2901(8) 0.0792(7) -0.0493(4) 0.0301(16) Uani 1 1 d .
H6 H 0.3833 -0.0026 -0.0456 0.036 Uiso 1 1 calc R
C7 C 0.1458(8) 0.0409(7) -0.0260(4) 0.0267(15) Uani 1 1 d .
C11 C -0.2292(7) 0.2064(7) 0.0827(4) 0.0227(14) Uani 1 1 d .
C12 C -0.3729(8) 0.3221(7) 0.0797(4) 0.0295(16) Uani 1 1 d .
H12 H -0.4256 0.3560 0.0238 0.035 Uiso 1 1 calc R
C13 C -0.4413(8) 0.3894(7) 0.1582(4) 0.0302(15) Uani 1 1 d .
H13 H -0.5364 0.4684 0.1530 0.036 Uiso 1 1 calc R
C14 C -0.3668(8) 0.3381(7) 0.2443(4) 0.0314(16) Uani 1 1 d .
C15 C -0.2219(8) 0.2194(8) 0.2470(4) 0.0354(17) Uani 1 1 d .
H15 H -0.1693 0.1821 0.3031 0.042 Uiso 1 1 calc R
C16 C -0.1561(7) 0.1567(7) 0.1666(5) 0.0315(16) Uani 1 1 d .
H16 H -0.0599 0.0792 0.1704 0.038 Uiso 1 1 calc R
C17 C -0.4332(8) 0.4067(8) 0.3312(5) 0.0395(18) Uani 1 1 d .
C18 C -0.3193(11) 0.4928(10) 0.3467(5) 0.064(3) Uani 1 1 d .
H18A H -0.2162 0.4200 0.3526 0.095 Uiso 1 1 calc R
H18B H -0.3547 0.5288 0.4051 0.095 Uiso 1 1 calc R
H18C H -0.3168 0.5828 0.2919 0.095 Uiso 1 1 calc R
C19 C -0.5936(11) 0.5230(12) 0.3189(6) 0.075(3) Uani 1 1 d .
H19A H -0.5872 0.6140 0.2657 0.113 Uiso 1 1 calc R
H19B H -0.6329 0.5569 0.3778 0.113 Uiso 1 1 calc R
H19C H -0.6628 0.4722 0.3055 0.113 Uiso 1 1 calc R
C20 C -0.4428(11) 0.2686(10) 0.4252(5) 0.061(2) Uani 1 1 d .
H20A H -0.5135 0.2140 0.4180 0.092 Uiso 1 1 calc R
H20B H -0.4799 0.3124 0.4807 0.092 Uiso 1 1 calc R
H20C H -0.3407 0.1947 0.4347 0.092 Uiso 1 1 calc R
O21 O -0.2162(6) 0.0580(5) -0.2220(3) 0.0455(13) Uani 1 1 d .
S22 S -0.3237(2) -0.0487(2) -0.19462(14) 0.0475(7) Uani 1 1 d .
C23 C -0.4277(12) -0.0034(11) -0.2969(6) 0.073(3) Uani 1 1 d .
H23A H -0.4826 0.1083 -0.3132 0.110 Uiso 1 1 calc R
H23B H -0.5013 -0.0650 -0.2821 0.110 Uiso 1 1 calc R
H23C H -0.3557 -0.0287 -0.3510 0.110 Uiso 1 1 calc R
C24 C -0.2029(10) -0.2405(10) -0.1997(8) 0.076(3) Uani 1 1 d .
H24A H -0.1439 -0.2345 -0.2622 0.115 Uiso 1 1 calc R
H24B H -0.2666 -0.3112 -0.1902 0.115 Uiso 1 1 calc R
H24C H -0.1323 -0.2801 -0.1494 0.115 Uiso 1 1 calc R
O25 O 0.061(4) 0.109(3) 0.5633(13) 0.226 Uiso 0.463(8) 1 d PD
S26 S 0.098(2) 0.1465(18) 0.5382(9) 0.226 Uiso 0.463(8) 1 d PD
C27 C 0.134(3) 0.277(2) 0.4333(7) 0.226 Uiso 1 1 d D
C28 C 0.142(9) 0.292(5) 0.5560(13) 0.226 Uiso 0.463(8) 1 d PD
O29 O -0.038(2) 0.275(4) 0.5487(14) 0.226 Uiso 0.537(8) 1 d PD
S30 S 0.138(2) 0.2371(19) 0.5609(8) 0.226 Uiso 0.537(8) 1 d PD
C32 C 0.044(4) 0.272(5) 0.6727(13) 0.226 Uiso 0.537(8) 1 d PD

loop_
_atom_site_aniso_label
_atom_site_aniso_U_11
_atom_site_aniso_U_22
_atom_site_aniso_U_33
_atom_site_aniso_U_23
_atom_site_aniso_U_13
_atom_site_aniso_U_12
O1 0.035(3) 0.026(2) 0.029(2) -0.0079(19) -0.007(2) -0.001(2)
C1 0.024(4) 0.022(3) 0.029(3) -0.011(3) -0.005(3) 0.001(3)
C2 0.027(4) 0.020(3) 0.024(3) -0.008(2) 0.002(3) -0.005(3)
C3 0.035(4) 0.019(3) 0.033(3) -0.008(3) 0.002(3) -0.002(3)
C4 0.049(5) 0.027(4) 0.040(4) -0.011(3) 0.015(3) -0.023(4)
C5 0.037(4) 0.036(4) 0.041(4) -0.013(3) 0.009(3) -0.021(4)
C6 0.030(4) 0.029(4) 0.031(3) -0.013(3) 0.006(3) -0.008(3)
C7 0.033(4) 0.024(3) 0.023(3) -0.012(3) 0.000(3) -0.004(3)
C11 0.025(4) 0.024(3) 0.021(3) -0.008(2) 0.000(3) -0.008(3)
C12 0.032(4) 0.029(4) 0.030(3) -0.010(3) -0.003(3) -0.009(3)
C13 0.025(4) 0.027(4) 0.037(4) -0.015(3) 0.005(3) -0.003(3)
C14 0.041(4) 0.025(3) 0.030(3) -0.012(3) 0.008(3) -0.013(3)
C15 0.042(5) 0.039(4) 0.026(3) -0.012(3) -0.005(3) -0.008(4)
C16 0.017(4) 0.031(4) 0.042(4) -0.014(3) 0.001(3) 0.002(3)
C17 0.045(5) 0.036(4) 0.034(4) -0.020(3) 0.008(3) -0.002(4)
C18 0.103(8) 0.063(6) 0.042(4) -0.033(4) 0.014(5) -0.040(6)
C19 0.064(6) 0.093(7) 0.049(5) -0.046(5) 0.007(4) 0.023(5)
C20 0.089(7) 0.058(5) 0.037(4) -0.026(4) 0.018(4) -0.021(5)
O21 0.049(3) 0.039(3) 0.057(3) -0.020(2) -0.010(2) -0.015(3)
S22 0.0398(13) 0.0540(13) 0.0487(12) -0.0177(9) -0.0016(9) -0.0103(10)
C23 0.086(7) 0.067(6) 0.080(6) -0.015(5) -0.037(6) -0.027(6)
C24 0.049(6) 0.048(5) 0.133(8) -0.028(5) 0.001(6) -0.016(5)

loop_
_atom_type_symbol
_atom_type_description
_atom_type_scat_dispersion_real
_atom_type_scat_dispersion_imag
_atom_type_scat_source
C C 0.0033 0.0016 'International Tables Vol C Tables 4.2.6.8 and 6.1.1.4'
H H 0.0000 0.0000 'International Tables Vol C Tables 4.2.6.8 and 6.1.1.4'
O O 0.0106 0.0060 'International Tables Vol C Tables 4.2.6.8 and 6.1.1.4'
S S 0.1246 0.1234 'International Tables Vol C Tables 4.2.6.8 and 6.1.1.4'

loop_
_geom_angle_atom_site_label_1
_geom_angle_atom_site_label_2
_geom_angle_atom_site_label_3
_geom_angle
_geom_angle_site_symmetry_3
O1 C1 C2 109.3(5) .
O1 C1 C11 107.7(5) .
C2 C1 C11 108.2(4) .
O1 C1 C7 110.4(5) 2
C2 C1 C7 112.1(5) 2
C11 C1 C7 109.1(4) 2
C7 C2 C3 118.0(5) .
C7 C2 C1 124.0(5) .
C3 C2 C1 118.0(6) .
C4 C3 C2 122.2(6) .
C3 C4 C5 119.4(6) .
C6 C5 C4 119.8(6) .
C5 C6 C7 121.1(6) .
C2 C7 C6 119.5(5) .
C2 C7 C1 123.8(5) 2
C6 C7 C1 116.7(6) 2
C16 C11 C12 117.5(5) .
C16 C11 C1 120.3(6) .
C12 C11 C1 122.2(5) .
C11 C12 C13 122.3(6) .
C14 C13 C12 120.2(6) .
C13 C14 C15 117.0(6) .
C13 C14 C17 122.9(6) .
C15 C14 C17 120.0(6) .
C16 C15 C14 121.1(6) .
C11 C16 C15 121.8(6) .
C14 C17 C19 113.0(6) .
C14 C17 C18 108.3(5) .
C19 C17 C18 109.1(7) .
C14 C17 C20 109.9(5) .
C19 C17 C20 108.7(7) .
C18 C17 C20 107.7(6) .
O21 S22 C24 105.7(4) .
O21 S22 C23 106.2(3) .
C24 S22 C23 99.2(5) .
S26 O25 O29 75(4) .
S26 O25 S30 39(2) .
O29 O25 S30 62.0(9) .
O25 S26 S30 123(3) .
O25 S26 O29 83(4) .
S30 S26 O29 72.9(14) .
O25 S26 C28 128(2) .
S30 S26 C28 9(2) .
O29 S26 C28 68(3) .
O25 S26 C27 152(4) .
S30 S26 C27 75.1(7) .
O29 S26 C27 83.1(11) .
C28 S26 C27 67.9(5) .
S26 C27 S30 38.6(6) .
S26 C27 C28 54.1(4) .
S30 C27 C28 15.8(9) .
S30 C28 O29 63(8) .
S30 C28 S26 20(4) .
O29 C28 S26 51.2(13) .
S30 C28 C32 83(4) .
O29 C28 C32 72(2) .
S26 C28 C32 93.4(18) .
S30 C28 C27 75.2(15) .
O29 C28 C27 71.6(15) .
S26 C28 C27 58.1(5) .
C32 C28 C27 143(3) .
S26 O29 O25 22.4(6) .
S26 O29 C28 60(2) .
O25 O29 C28 77(3) .
S26 O29 S30 44.9(8) .
O25 O29 S30 60.6(12) .
C28 O29 S30 16.7(19) .
C28 S30 S26 152(6) .
C28 S30 O29 100(10) .
S26 S30 O29 62.3(17) .
C28 S30 O25 157(10) .
S26 S30 O25 18.0(9) .
O29 S30 O25 57.4(16) .
C28 S30 C32 81(5) .
S26 S30 C32 113.0(16) .
O29 S30 C32 76.1(6) .
O25 S30 C32 95.2(15) .
C28 S30 C27 88.9(19) .
S26 S30 C27 66.3(6) .
O29 S30 C27 76.9(6) .
O25 S30 C27 83.0(8) .
C32 S30 C27 148.9(11) .
C28 C32 S30 16.4(10) .

loop_
_geom_bond_atom_site_label_1
_geom_bond_atom_site_label_2
_geom_bond_distance
_geom_bond_site_symmetry_2
O1 C1 1.436(7) .
C1 C2 1.517(8) .
C1 C11 1.521(8) .
C1 C7 1.520(8) 2
C2 C7 1.389(9) .
C2 C3 1.417(8) .
C3 C4 1.376(9) .
C4 C5 1.389(10) .
C5 C6 1.379(9) .
C6 C7 1.415(9) .
C7 C1 1.520(8) 2
C11 C16 1.366(8) .
C11 C12 1.390(9) .
C12 C13 1.402(8) .
C13 C14 1.399(9) .
C14 C15 1.410(10) .
C14 C17 1.513(8) .
C15 C16 1.401(9) .
C17 C19 1.505(11) .
C17 C18 1.555(10) .
C17 C20 1.566(10) .
O21 S22 1.511(5) .
S22 C24 1.763(9) .
S22 C23 1.759(8) .
O25 S26 0.566(9) .
O25 O29 1.48(4) .
O25 S30 1.53(2) .
S26 S30 1.142(15) .
S26 O29 1.43(3) .
S26 C28 1.600(10) .
S26 C27 1.678(10) .
C27 S30 1.770(9) .
C27 C28 1.830(10) .
C28 S30 0.50(3) .
C28 O29 1.71(7) .
C28 C32 1.75(4) .
O29 S30 1.548(10) .
S30 C32 1.754(9) .

loop_
_geom_hbond_atom_site_label_D
_geom_hbond_atom_site_label_H
_geom_hbond_atom_site_label_A
_geom_hbond_distance_DH
_geom_hbond_distance_HA
_geom_hbond_distance_DA
_geom_hbond_angle_DHA
O1 H1 O21 1.00(2) 1.77(4) 2.746(6) 164(11)

loop_
_geom_torsion_atom_site_label_1
_geom_torsion_atom_site_label_2
_geom_torsion_atom_site_label_3
_geom_torsion_atom_site_label_4
_geom_torsion
_geom_torsion_site_symmetry_1
_geom_torsion_site_symmetry_4
O1 C1 C2 C7 -126.6(6) . .
C11 C1 C2 C7 116.4(6) . .
C7 C1 C2 C7 -3.9(8) 2 .
O1 C1 C2 C3 56.1(6) . .
C11 C1 C2 C3 -60.9(7) . .
C7 C1 C2 C3 178.8(5) 2 .
C7 C2 C3 C4 -0.5(9) . .
C1 C2 C3 C4 177.0(6) . .
C2 C3 C4 C5 -0.9(9) . .
C3 C4 C5 C6 1.9(9) . .
C4 C5 C6 C7 -1.6(9) . .
C3 C2 C7 C6 0.8(8) . .
C1 C2 C7 C6 -176.5(5) . .
C3 C2 C7 C1 -178.3(5) . 2
C1 C2 C7 C1 4.3(9) . 2
C5 C6 C7 C2 0.2(9) . .
C5 C6 C7 C1 179.5(5) . 2
O1 C1 C11 C16 -175.3(5) . .
C2 C1 C11 C16 -57.3(7) . .
C7 C1 C11 C16 64.9(7) 2 .
O1 C1 C11 C12 5.0(7) . .
C2 C1 C11 C12 123.0(6) . .
C7 C1 C11 C12 -114.8(6) 2 .
C16 C11 C12 C13 1.2(8) . .
C1 C11 C12 C13 -179.0(5) . .
C11 C12 C13 C14 -1.5(8) . .
C12 C13 C14 C15 0.8(8) . .
C12 C13 C14 C17 179.4(5) . .
C13 C14 C15 C16 0.2(9) . .
C17 C14 C15 C16 -178.4(6) . .
C12 C11 C16 C15 -0.2(9) . .
C1 C11 C16 C15 -179.9(5) . .
C14 C15 C16 C11 -0.6(9) . .
C13 C14 C17 C19 5.6(9) . .
C15 C14 C17 C19 -175.8(7) . .
C13 C14 C17 C18 -115.5(7) . .
C15 C14 C17 C18 63.1(7) . .
C13 C14 C17 C20 127.1(7) . .
C15 C14 C17 C20 -54.3(8) . .
O29 O25 S26 S30 64(4) . .
S30 O25 S26 O29 -64(4) . .
O29 O25 S26 C28 56(5) . .
S30 O25 S26 C28 -9(4) . .
O29 O25 S26 C27 -61(7) . .
S30 O25 S26 C27 -125(11) . .
O25 S26 C27 S30 135(9) . .
O29 S26 C27 S30 74.1(12) . .
C28 S26 C27 S30 5(4) . .
O25 S26 C27 C28 130(8) . .
S30 S26 C27 C28 -5(4) . .
O29 S26 C27 C28 69(3) . .
O25 S26 C28 S30 59(22) . .
O29 S26 C28 S30 121(19) . .
C27 S26 C28 S30 -148(21) . .
O25 S26 C28 O29 -62(6) . .
S30 S26 C28 O29 -121(19) . .
C27 S26 C28 O29 91.3(19) . .
O25 S26 C28 C32 2(7) . .
S30 S26 C28 C32 -57(17) . .
O29 S26 C28 C32 64(3) . .
C27 S26 C28 C32 155(4) . .
O25 S26 C28 C27 -153(6) . .
S30 S26 C28 C27 148(21) . .
O29 S26 C28 C27 -91.3(19) . .
S26 C27 C28 S30 11(8) . .
S26 C27 C28 O29 -55.2(13) . .
S30 C27 C28 O29 -66(8) . .
S30 C27 C28 S26 -11(8) . .
S26 C27 C28 C32 -44(5) . .
S30 C27 C28 C32 -55(4) . .
S30 S26 O29 O25 -128(3) . .
C28 S26 O29 O25 -136(3) . .
C27 S26 O29 O25 155(3) . .
O25 S26 O29 C28 136(3) . .
S30 S26 O29 C28 7.6(8) . .
C27 S26 O29 C28 -68.9(6) . .
O25 S26 O29 S30 128(3) . .
C28 S26 O29 S30 -7.6(8) . .
C27 S26 O29 S30 -76.5(7) . .
S30 O25 O29 S26 40(2) . .
S26 O25 O29 C28 -39(2) . .
S30 O25 O29 C28 1.0(7) . .
S26 O25 O29 S30 -40(2) . .
S30 C28 O29 S26 -19(2) . .
C32 C28 O29 S26 -110(2) . .
C27 C28 O29 S26 63.5(12) . .
S30 C28 O29 O25 -3(2) . .
S26 C28 O29 O25 15.8(8) . .
C32 C28 O29 O25 -94(2) . .
C27 C28 O29 O25 79.3(15) . .
S26 C28 O29 S30 19(2) . .
C32 C28 O29 S30 -91(2) . .
C27 C28 O29 S30 82(3) . .
O29 C28 S30 S26 49(17) . .
C32 C28 S30 S26 122(16) . .
C27 C28 S30 S26 -28(18) . .
S26 C28 S30 O29 -49(17) . .
C32 C28 S30 O29 74.0(13) . .
C27 C28 S30 O29 -76.5(8) . .
O29 C28 S30 O25 8(8) . .
S26 C28 S30 O25 -41(11) . .
C32 C28 S30 O25 82(7) . .
C27 C28 S30 O25 -69(8) . .
O29 C28 S30 C32 -74.0(13) . .
S26 C28 S30 C32 -122(16) . .
C27 C28 S30 C32 -150.5(17) . .
O29 C28 S30 C27 76.5(8) . .
S26 C28 S30 C27 28(18) . .
C32 C28 S30 C27 150.5(17) . .
O25 S26 S30 C28 -126(19) . .
O29 S26 S30 C28 -56(19) . .
C27 S26 S30 C28 31(20) . .
O25 S26 S30 O29 -69(5) . .
C28 S26 S30 O29 56(19) . .
C27 S26 S30 O29 87.2(9) . .
O29 S26 S30 O25 69(5) . .
C28 S26 S30 O25 126(19) . .
C27 S26 S30 O25 157(6) . .
O25 S26 S30 C32 -11(6) . .
O29 S26 S30 C32 58.8(15) . .
C28 S26 S30 C32 115(20) . .
C27 S26 S30 C32 146.0(13) . .
O25 S26 S30 C27 -157(6) . .
O29 S26 S30 C27 -87.2(9) . .
C28 S26 S30 C27 -31(20) . .
S26 O29 S30 C28 156(3) . .
O25 O29 S30 C28 176(2) . .
O25 O29 S30 S26 20.1(9) . .
C28 O29 S30 S26 -156(3) . .
S26 O29 S30 O25 -20.1(9) . .
C28 O29 S30 O25 -176(2) . .
S26 O29 S30 C32 -125.8(17) . .
O25 O29 S30 C32 -105.6(17) . .
C28 O29 S30 C32 78(3) . .
S26 O29 S30 C27 69.9(7) . .
O25 O29 S30 C27 90.0(8) . .
C28 O29 S30 C27 -86(2) . .
S26 O25 S30 C28 91(10) . .
O29 O25 S30 C28 -9(9) . .
O29 O25 S30 S26 -100(6) . .
S26 O25 S30 O29 100(6) . .
S26 O25 S30 C32 170(6) . .
O29 O25 S30 C32 69.8(11) . .
S26 O25 S30 C27 21(5) . .
O29 O25 S30 C27 -78.9(7) . .
S26 C27 S30 C28 -166(11) . .
C28 C27 S30 S26 166(11) . .
S26 C27 S30 O29 -65.2(18) . .
C28 C27 S30 O29 101(10) . .
S26 C27 S30 O25 -7.1(18) . .
C28 C27 S30 O25 159(10) . .
S26 C27 S30 C32 -96(3) . .
C28 C27 S30 C32 70(10) . .
O29 C28 C32 S30 64(7) . .
S26 C28 C32 S30 17(6) . .
C27 C28 C32 S30 53(3) . .
S26 S30 C32 C28 -154(10) . .
O29 S30 C32 C28 -103(9) . .
O25 S30 C32 C28 -158(10) . .
C27 S30 C32 C28 -72(9) . .
